data_7004862
loop_
_publ_author_name
'Charmant, Jonathan P. H.'
'Fan, Cheng'
'Norman, Nicholas C.'
'Pringle, Paul G.'

_publ_section_title
;
 Synthesis and reactivity of dichloroboryl complexes of platinum(II).
;
_journal_issue 1
_journal_name_full 'Dalton transactions (Cambridge, England : 2003)'
_journal_page_first 114
_journal_page_last 123
_journal_paper_doi 10.1039/b612039n
_journal_year 2007
_chemical_formula_moiety 'C18 H15 B Cl3 P'
_chemical_formula_sum 'C18 H15 B Cl3 P'
_chemical_formula_weight 379.43
_space_group_IT_number 14
_symmetry_cell_setting monoclinic
_symmetry_space_group_name_Hall '-P 2yn'
_symmetry_space_group_name_H-M 'P 1 21/n 1'
_atom_sites_solution_hydrogens geom
_atom_sites_solution_primary direct
_atom_sites_solution_secondary difmap
_audit_creation_method SHELXL-97
_cell_angle_alpha 90.00
_cell_angle_beta 92.467(2)
_cell_angle_gamma 90.00
_cell_formula_units_Z 4
_cell_length_a 11.8318(12)
_cell_length_b 9.7063(9)
_cell_length_c 15.8277(16)
_cell_measurement_temperature 173(2)
_cell_measurement_theta_max 27.21
_cell_measurement_theta_min 2.26
_cell_volume 1816.0(3)
_computing_cell_refinement 'SMART v5.054 (Bruker-AXS, 1997-1998)'
_computing_data_collection 'SMART v5.054 (Bruker-AXS, 1997-1998)'
_computing_data_reduction
;
SAINT v7.06A (Bruker-AXS, 1997-2003) & SHELXTL v6.14 (Bruker-AXS, 2003)
;
_computing_molecular_graphics 'SHELXTL (Bruker, 2001)'
_computing_publication_material 'SHELXTL (Bruker, 2001)'
_computing_structure_refinement 'SHELXTL (Bruker, 2001)'
_computing_structure_solution 'SHELXTL (Bruker, 2001)'
_diffrn_ambient_temperature 173
_diffrn_detector 'CCD plate'
_diffrn_detector_area_resol_mean 8.192
_diffrn_detector_type 'Bruker-AXS SMART 1k'
_diffrn_measured_fraction_theta_full 0.996
_diffrn_measured_fraction_theta_max 0.996
_diffrn_measurement_details 'frames, 0.3\% width'
_diffrn_measurement_device 'three-circle diffractometer'
_diffrn_measurement_device_type 'Bruker-AXS Platform'
_diffrn_measurement_method '\w scans'
_diffrn_measurement_specimen_support 'glass fibre'
_diffrn_radiation_collimation '0.5 mm double pin hole'
_diffrn_radiation_monochromator graphite
_diffrn_radiation_probe x-ray
_diffrn_radiation_type 'Mo K\a'
_diffrn_radiation_wavelength 0.71074
_diffrn_reflns_av_R_equivalents 0.0626
_diffrn_reflns_av_sigmaI/netI 0.0531
_diffrn_reflns_limit_h_max 15
_diffrn_reflns_limit_h_min -15
_diffrn_reflns_limit_k_max 12
_diffrn_reflns_limit_k_min -12
_diffrn_reflns_limit_l_max 20
_diffrn_reflns_limit_l_min -20
_diffrn_reflns_number 18842
_diffrn_reflns_theta_full 27.53
_diffrn_reflns_theta_max 27.53
_diffrn_reflns_theta_min 2.11
_diffrn_source 'sealed X-ray tube'
_diffrn_source_current 40
_diffrn_source_power 2
_diffrn_source_target Mo
_diffrn_source_voltage 50
_diffrn_standards_decay_% 0
_exptl_absorpt_coefficient_mu 0.587
_exptl_absorpt_correction_T_max 0.977
_exptl_absorpt_correction_T_min 0.906
_exptl_absorpt_correction_type multi-scan
_exptl_absorpt_process_details 'SADABS v2.10 (Sheldrick, 2003)'
_exptl_crystal_colour colourless
_exptl_crystal_density_diffrn 1.388
_exptl_crystal_density_method 'not measured'
_exptl_crystal_description plate
_exptl_crystal_F_000 776
_exptl_crystal_size_max 0.20
_exptl_crystal_size_mid 0.14
_exptl_crystal_size_min 0.04
_refine_diff_density_max 1.633
_refine_diff_density_min -0.304
_refine_diff_density_rms 0.068
_refine_ls_extinction_method none
_refine_ls_goodness_of_fit_ref 1.074
_refine_ls_hydrogen_treatment constr
_refine_ls_matrix_type full
_refine_ls_number_parameters 208
_refine_ls_number_reflns 4179
_refine_ls_number_restraints 0
_refine_ls_restrained_S_all 1.074
_refine_ls_R_factor_all 0.0728
_refine_ls_R_factor_gt 0.0419
_refine_ls_shift/su_max 0.000
_refine_ls_shift/su_mean 0.000
_refine_ls_structure_factor_coef Fsqd
_refine_ls_weighting_details 'calc w=1/[\s^2^(Fo^2^)+(0.0617P)^2^+0.2366P] where P=(Fo^2^+2Fc^2^)/3'
_refine_ls_weighting_scheme calc
_refine_ls_wR_factor_gt 0.1123
_refine_ls_wR_factor_ref 0.1225
_reflns_number_gt 2819
_reflns_number_total 4179
_reflns_threshold_expression >2\s(I)
_cod_data_source_file b612039n.txt
_cod_data_source_block Ph3PBCl3
_cod_depositor_comments
;
The following automatic conversions were performed:
'_symmetry_cell_setting' value 'Monoclinic' changed to 'monoclinic'
according to '/home/saulius/struct/CIF-dictionaries/cif_core.dic'
dictionary named 'cif_core.dic' version 2.4.1 from
2010-06-29.

'_diffrn_radiation_probe' value 'X-ray' changed to 'x-ray'
according to '/home/saulius/struct/CIF-dictionaries/cif_core.dic'
dictionary named 'cif_core.dic' version 2.4.1 from 2010-06-29.

Automatic conversion script
Id: cif_fix_enum 1527 2010-12-29 10:47:43Z saulius 
;
_cod_original_sg_symbol_H-M 'P 21/n'
_cod_database_code 7004862

loop_
_symmetry_equiv_pos_as_xyz
'x, y, z'
'-x+1/2, y+1/2, -z+1/2'
'-x, -y, -z'
'x-1/2, -y-1/2, z-1/2'

loop_
_atom_site_label
_atom_site_type_symbol
_atom_site_fract_x
_atom_site_fract_y
_atom_site_fract_z
_atom_site_U_iso_or_equiv
_atom_site_adp_type
_atom_site_occupancy
_atom_site_symmetry_multiplicity
_atom_site_calc_flag
_atom_site_refinement_flags
_atom_site_disorder_assembly
_atom_site_disorder_group
B1 B 0.4339(3) 0.6598(3) 0.29933(19) 0.0265(6) Uani 1 1 d . . .
P1 P 0.45789(5) 0.59890(6) 0.18030(4) 0.02112(16) Uani 1 1 d . . .
Cl1 Cl 0.54984(6) 0.58710(7) 0.36785(4) 0.03532(19) Uani 1 1 d . . .
Cl2 Cl 0.43683(7) 0.84871(7) 0.30118(5) 0.0414(2) Uani 1 1 d . . .
Cl3 Cl 0.29620(6) 0.59328(8) 0.33001(5) 0.03701(19) Uani 1 1 d . . .
C1 C 0.3281(2) 0.6089(2) 0.11607(15) 0.0237(5) Uani 1 1 d . . .
C2 C 0.2881(2) 0.4969(3) 0.06852(17) 0.0286(6) Uani 1 1 d . . .
H2 H 0.3286 0.4123 0.0699 0.034 Uiso 1 1 calc R . .
C3 C 0.1885(2) 0.5096(3) 0.01891(18) 0.0349(7) Uani 1 1 d . . .
H3 H 0.1610 0.4331 -0.0133 0.042 Uiso 1 1 calc R . .
C4 C 0.1298(2) 0.6316(3) 0.01619(18) 0.0373(7) Uani 1 1 d . . .
H4 H 0.0628 0.6397 -0.0187 0.045 Uiso 1 1 calc R . .
C5 C 0.1680(2) 0.7432(3) 0.06430(19) 0.0387(7) Uani 1 1 d . . .
H5 H 0.1262 0.8268 0.0633 0.046 Uiso 1 1 calc R . .
C6 C 0.2678(2) 0.7328(3) 0.11411(18) 0.0321(6) Uani 1 1 d . . .
H6 H 0.2945 0.8094 0.1465 0.038 Uiso 1 1 calc R . .
C7 C 0.5072(2) 0.4229(2) 0.17922(16) 0.0222(5) Uani 1 1 d . . .
C8 C 0.6051(2) 0.3840(3) 0.13922(16) 0.0286(6) Uani 1 1 d . . .
H8 H 0.6474 0.4510 0.1103 0.034 Uiso 1 1 calc R . .
C9 C 0.6410(2) 0.2478(3) 0.14159(18) 0.0347(7) Uani 1 1 d . . .
H9 H 0.7073 0.2216 0.1138 0.042 Uiso 1 1 calc R . .
C10 C 0.5804(2) 0.1509(3) 0.18425(19) 0.0373(7) Uani 1 1 d . . .
H10 H 0.6051 0.0578 0.1860 0.045 Uiso 1 1 calc R . .
C11 C 0.4841(2) 0.1883(3) 0.2243(2) 0.0379(7) Uani 1 1 d . . .
H11 H 0.4430 0.1209 0.2539 0.046 Uiso 1 1 calc R . .
C12 C 0.4467(2) 0.3235(3) 0.22191(19) 0.0321(6) Uani 1 1 d . . .
H12 H 0.3798 0.3485 0.2493 0.039 Uiso 1 1 calc R . .
C13 C 0.5622(2) 0.7058(2) 0.13128(16) 0.0238(5) Uani 1 1 d . . .
C14 C 0.5390(2) 0.7698(3) 0.05362(16) 0.0287(6) Uani 1 1 d . . .
H14 H 0.4669 0.7588 0.0256 0.034 Uiso 1 1 calc R . .
C15 C 0.6215(2) 0.8498(3) 0.01717(17) 0.0347(7) Uani 1 1 d . . .
H15 H 0.6058 0.8930 -0.0359 0.042 Uiso 1 1 calc R . .
C16 C 0.7257(2) 0.8666(3) 0.05779(18) 0.0351(7) Uani 1 1 d . . .
H16 H 0.7818 0.9209 0.0323 0.042 Uiso 1 1 calc R . .
C17 C 0.7495(2) 0.8052(3) 0.13544(19) 0.0365(7) Uani 1 1 d . . .
H17 H 0.8215 0.8178 0.1634 0.044 Uiso 1 1 calc R . .
C18 C 0.6676(2) 0.7246(3) 0.17256(18) 0.0336(6) Uani 1 1 d . . .
H18 H 0.6836 0.6825 0.2259 0.040 Uiso 1 1 calc R . .

loop_
_atom_site_aniso_label
_atom_site_aniso_U_11
_atom_site_aniso_U_22
_atom_site_aniso_U_33
_atom_site_aniso_U_23
_atom_site_aniso_U_13
_atom_site_aniso_U_12
B1 0.0319(16) 0.0204(14) 0.0270(16) 0.0013(12) 0.0005(13) 0.0004(12)
P1 0.0210(3) 0.0175(3) 0.0249(3) 0.0007(3) 0.0014(3) 0.0000(3)
Cl1 0.0384(4) 0.0350(4) 0.0316(4) 0.0004(3) -0.0092(3) 0.0059(3)
Cl2 0.0674(5) 0.0194(3) 0.0373(4) -0.0027(3) 0.0024(4) 0.0047(3)
Cl3 0.0325(4) 0.0435(4) 0.0357(4) 0.0026(3) 0.0103(3) 0.0006(3)
C1 0.0239(13) 0.0255(13) 0.0218(12) 0.0034(10) 0.0015(10) -0.0008(10)
C2 0.0257(14) 0.0292(14) 0.0311(15) 0.0006(11) 0.0033(11) -0.0021(11)
C3 0.0300(15) 0.0413(17) 0.0332(16) -0.0012(13) -0.0015(12) -0.0095(13)
C4 0.0253(14) 0.0525(19) 0.0337(16) 0.0064(14) -0.0056(12) -0.0031(13)
C5 0.0313(16) 0.0417(17) 0.0425(17) 0.0072(14) -0.0035(13) 0.0096(13)
C6 0.0311(15) 0.0311(14) 0.0339(15) -0.0026(12) -0.0005(12) 0.0044(12)
C7 0.0218(12) 0.0197(12) 0.0249(13) -0.0023(10) -0.0014(10) 0.0017(10)
C8 0.0290(14) 0.0296(14) 0.0271(14) 0.0001(11) 0.0011(11) 0.0048(11)
C9 0.0345(16) 0.0385(16) 0.0308(15) -0.0085(13) -0.0019(12) 0.0171(13)
C10 0.0430(18) 0.0218(13) 0.0459(17) -0.0061(13) -0.0115(14) 0.0105(13)
C11 0.0364(17) 0.0210(13) 0.056(2) 0.0038(13) 0.0021(14) -0.0012(12)
C12 0.0258(14) 0.0229(13) 0.0483(18) 0.0014(12) 0.0080(12) 0.0004(11)
C13 0.0246(13) 0.0201(12) 0.0269(14) -0.0001(10) 0.0027(11) -0.0018(10)
C14 0.0292(14) 0.0300(14) 0.0267(14) -0.0005(11) -0.0006(11) -0.0032(11)
C15 0.0439(17) 0.0347(15) 0.0258(14) 0.0050(12) 0.0032(12) -0.0079(13)
C16 0.0381(16) 0.0323(15) 0.0353(16) 0.0014(13) 0.0078(13) -0.0153(13)
C17 0.0278(15) 0.0405(16) 0.0409(17) 0.0052(13) -0.0008(13) -0.0083(13)
C18 0.0293(15) 0.0385(16) 0.0326(15) 0.0060(13) -0.0023(12) -0.0065(12)

loop_
_atom_type_symbol
_atom_type_description
_atom_type_scat_dispersion_real
_atom_type_scat_dispersion_imag
_atom_type_scat_source
C C 0.0033 0.0016 'International Tables Vol C Tables 4.2.6.8 and 6.1.1.4'
H H 0.0000 0.0000 'International Tables Vol C Tables 4.2.6.8 and 6.1.1.4'
B B 0.0013 0.0007 'International Tables Vol C Tables 4.2.6.8 and 6.1.1.4'
P P 0.1023 0.0942 'International Tables Vol C Tables 4.2.6.8 and 6.1.1.4'
Cl Cl 0.1484 0.1585 'International Tables Vol C Tables 4.2.6.8 and 6.1.1.4'

loop_
_geom_angle_atom_site_label_1
_geom_angle_atom_site_label_2
_geom_angle_atom_site_label_3
_geom_angle
_geom_angle_site_symmetry_1
_geom_angle_site_symmetry_3
_geom_angle_publ_flag
Cl2 B1 Cl3 111.31(16) . . ?
Cl2 B1 Cl1 111.00(16) . . ?
Cl3 B1 Cl1 110.77(15) . . ?
Cl2 B1 P1 107.82(14) . . ?
Cl3 B1 P1 107.93(15) . . ?
Cl1 B1 P1 107.85(15) . . ?
C7 P1 C1 108.21(11) . . ?
C7 P1 C13 108.15(11) . . ?
C1 P1 C13 107.82(11) . . ?
C7 P1 B1 110.27(12) . . ?
C1 P1 B1 111.17(12) . . ?
C13 P1 B1 111.11(12) . . ?
C2 C1 C6 119.9(2) . . ?
C2 C1 P1 121.48(19) . . ?
C6 C1 P1 118.66(19) . . ?
C3 C2 C1 119.7(3) . . ?
C3 C2 H2 120.2 . . ?
C1 C2 H2 120.2 . . ?
C4 C3 C2 120.6(3) . . ?
C4 C3 H3 119.7 . . ?
C2 C3 H3 119.7 . . ?
C3 C4 C5 120.2(3) . . ?
C3 C4 H4 119.9 . . ?
C5 C4 H4 119.9 . . ?
C4 C5 C6 120.0(3) . . ?
C4 C5 H5 120.0 . . ?
C6 C5 H5 120.0 . . ?
C5 C6 C1 119.6(3) . . ?
C5 C6 H6 120.2 . . ?
C1 C6 H6 120.2 . . ?
C12 C7 C8 119.1(2) . . ?
C12 C7 P1 118.52(19) . . ?
C8 C7 P1 122.32(19) . . ?
C9 C8 C7 120.3(3) . . ?
C9 C8 H8 119.9 . . ?
C7 C8 H8 119.9 . . ?
C10 C9 C8 119.9(3) . . ?
C10 C9 H9 120.1 . . ?
C8 C9 H9 120.1 . . ?
C11 C10 C9 120.3(3) . . ?
C11 C10 H10 119.8 . . ?
C9 C10 H10 119.8 . . ?
C10 C11 C12 120.5(3) . . ?
C10 C11 H11 119.8 . . ?
C12 C11 H11 119.8 . . ?
C11 C12 C7 119.9(3) . . ?
C11 C12 H12 120.0 . . ?
C7 C12 H12 120.0 . . ?
C14 C13 C18 119.5(2) . . ?
C14 C13 P1 121.4(2) . . ?
C18 C13 P1 119.1(2) . . ?
C15 C14 C13 119.9(2) . . ?
C15 C14 H14 120.0 . . ?
C13 C14 H14 120.0 . . ?
C16 C15 C14 120.2(3) . . ?
C16 C15 H15 119.9 . . ?
C14 C15 H15 119.9 . . ?
C15 C16 C17 120.5(3) . . ?
C15 C16 H16 119.7 . . ?
C17 C16 H16 119.7 . . ?
C16 C17 C18 119.8(3) . . ?
C16 C17 H17 120.1 . . ?
C18 C17 H17 120.1 . . ?
C13 C18 C17 120.0(3) . . ?
C13 C18 H18 120.0 . . ?
C17 C18 H18 120.0 . . ?

loop_
_geom_bond_atom_site_label_1
_geom_bond_atom_site_label_2
_geom_bond_distance
_geom_bond_site_symmetry_2
_geom_bond_publ_flag
B1 Cl2 1.835(3) . ?
B1 Cl3 1.837(3) . ?
B1 Cl1 1.852(3) . ?
B1 P1 2.006(3) . ?
P1 C7 1.806(2) . ?
P1 C1 1.807(3) . ?
P1 C13 1.812(3) . ?
C1 C2 1.393(4) . ?
C1 C6 1.398(3) . ?
C2 C3 1.393(4) . ?
C2 H2 0.9500 . ?
C3 C4 1.373(4) . ?
C3 H3 0.9500 . ?
C4 C5 1.389(4) . ?
C4 H4 0.9500 . ?
C5 C6 1.394(4) . ?
C5 H5 0.9500 . ?
C6 H6 0.9500 . ?
C7 C12 1.393(4) . ?
C7 C8 1.396(4) . ?
C8 C9 1.388(4) . ?
C8 H8 0.9500 . ?
C9 C10 1.377(4) . ?
C9 H9 0.9500 . ?
C10 C11 1.376(4) . ?
C10 H10 0.9500 . ?
C11 C12 1.385(4) . ?
C11 H11 0.9500 . ?
C12 H12 0.9500 . ?
C13 C14 1.394(4) . ?
C13 C18 1.395(4) . ?
C14 C15 1.392(4) . ?
C14 H14 0.9500 . ?
C15 C16 1.376(4) . ?
C15 H15 0.9500 . ?
C16 C17 1.384(4) . ?
C16 H16 0.9500 . ?
C17 C18 1.395(4) . ?
C17 H17 0.9500 . ?
C18 H18 0.9500 . ?

loop_
_cod_related_entry_id
_cod_related_entry_database
_cod_related_entry_code
1 ChemSpider 21144137
